data_4085453
loop_
_publ_author_name
'Weststrate, Nora-ann'
'Fern\'andez, Israel'
'Liles, David C.'
'van Jaarsveld, Nina'
'Lotz, Simon'

_publ_section_title
;
 Fischer-Type Carbene Complexes of Tris(1,4-phenylene)amines and
 Tri(2-furyl)phosphine
;
_journal_issue 4
_journal_name_full Organometallics
_journal_page_first 696
_journal_paper_doi 10.1021/om5008538
_journal_volume 34
_journal_year 2015
_chemical_formula_moiety 'C26 H17 Br2 N O6 W'
_chemical_formula_sum 'C26 H17 Br2 N O6 W'
_chemical_formula_weight 783.07
_chemical_name_systematic
;
 Pentacarbonyl-(ethoxy-(4-di(4-bromophenyl)amino-phenyl)-methylidene)-
tungsten
;
_space_group_crystal_system monoclinic
_space_group_IT_number 15
_space_group_name_Hall '-C 2yc'
_space_group_name_H-M_alt 'C 1 2/c 1'
_symmetry_space_group_name_Hall '-C 2yc'
_symmetry_space_group_name_H-M 'C 1 2/c 1'
_atom_sites_solution_hydrogens geom
_atom_sites_solution_primary intrinsic-phasing
_audit_creation_method SHELXL-2014
_cell_angle_alpha 90
_cell_angle_beta 95.9361(12)
_cell_angle_gamma 90
_cell_formula_units_Z 8
_cell_length_a 51.9931(16)
_cell_length_b 6.4100(2)
_cell_length_c 15.6570(5)
_cell_measurement_reflns_used 9720
_cell_measurement_temperature 150(2)
_cell_measurement_theta_max 34.755
_cell_measurement_theta_min 2.616
_cell_volume 5190.1(3)
_computing_cell_refinement 'SAINT (Bruker, 2014)'
_computing_data_collection 'APEX2 (Bruker, 2014)'
_computing_data_reduction 'SAINT (Bruker, 2014)'
_computing_molecular_graphics
;
 ORTEP-3 for Windows (Farrugia, 1997), POV-RAY (Cason, 2004),
 Mercury (Macrae <i>et al</i>., 2008)
;
_computing_publication_material 'SHELXL-2014, PLATON (Spek, 2009)'
_computing_structure_refinement 'SHELXTL, SHELXL-2014 (Sheldrick, 2014)'
_computing_structure_solution 'SHELXTS (Sheldrick, 2014)'
_diffrn_ambient_temperature 150(2)
_diffrn_detector_area_resol_mean 10.24
_diffrn_measured_fraction_theta_full 1.000
_diffrn_measured_fraction_theta_max 1.000
_diffrn_measurement_device_type 'Bruker kappa, Photon 100 CMOS'
_diffrn_measurement_method '\f and \w scans'
_diffrn_radiation_source 'I\ms micro focus'
_diffrn_radiation_type MoK\a
_diffrn_radiation_wavelength 0.71073
_diffrn_reflns_av_R_equivalents 0.0539
_diffrn_reflns_av_unetI/netI 0.0201
_diffrn_reflns_Laue_measured_fraction_full 1.000
_diffrn_reflns_Laue_measured_fraction_max 1.000
_diffrn_reflns_limit_h_max 74
_diffrn_reflns_limit_h_min -74
_diffrn_reflns_limit_k_max 9
_diffrn_reflns_limit_k_min -9
_diffrn_reflns_limit_l_max 22
_diffrn_reflns_limit_l_min -22
_diffrn_reflns_number 124024
_diffrn_reflns_point_group_measured_fraction_full 1.000
_diffrn_reflns_point_group_measured_fraction_max 1.000
_diffrn_reflns_theta_full 25.242
_diffrn_reflns_theta_max 30.507
_diffrn_reflns_theta_min 2.363
_exptl_absorpt_coefficient_mu 7.572
_exptl_absorpt_correction_T_max 0.7477
_exptl_absorpt_correction_T_min 0.4535
_exptl_absorpt_correction_type multi-scan
_exptl_absorpt_process_details 'SADABS (Bruker, 2014)'
_exptl_crystal_colour orange
_exptl_crystal_density_diffrn 2.004
_exptl_crystal_density_method 'not measured'
_exptl_crystal_description plate
_exptl_crystal_F_000 2976
_exptl_crystal_size_max 0.370
_exptl_crystal_size_mid 0.149
_exptl_crystal_size_min 0.022
_refine_diff_density_max 1.973
_refine_diff_density_min -1.820
_refine_diff_density_rms 0.139
_refine_ls_extinction_method none
_refine_ls_goodness_of_fit_ref 1.056
_refine_ls_hydrogen_treatment constr
_refine_ls_matrix_type full
_refine_ls_number_parameters 326
_refine_ls_number_reflns 7933
_refine_ls_number_restraints 0
_refine_ls_restrained_S_all 1.056
_refine_ls_R_factor_all 0.0375
_refine_ls_R_factor_gt 0.0288
_refine_ls_shift/su_max 0.001
_refine_ls_shift/su_mean 0.000
_refine_ls_structure_factor_coef Fsqd
_refine_ls_weighting_details 'w=1/[\s^2^(Fo^2^)+(0.0394P)^2^+18.7187P] where P=(Fo^2^+2Fc^2^)/3'
_refine_ls_weighting_scheme calc
_refine_ls_wR_factor_gt 0.0719
_refine_ls_wR_factor_ref 0.0767
_reflns_number_gt 6826
_reflns_number_total 7933
_reflns_threshold_expression 'I > 2\s(I)'
_cod_data_source_file om5008538_si_002.cif
_cod_data_source_block Cmplx_1b
_cod_depositor_comments 'Adding full bibliography for 4085452--4085456.cif.'
_cod_database_code 4085453
_shelxl_version_number 2014-3

loop_
_space_group_symop_operation_xyz
'x, y, z'
'-x, y, -z+1/2'
'x+1/2, y+1/2, z'
'-x+1/2, y+1/2, -z+1/2'
'-x, -y, -z'
'x, -y, z-1/2'
'-x+1/2, -y+1/2, -z'
'x+1/2, -y+1/2, z-1/2'

loop_
_atom_site_label
_atom_site_type_symbol
_atom_site_fract_x
_atom_site_fract_y
_atom_site_fract_z
_atom_site_U_iso_or_equiv
_atom_site_adp_type
_atom_site_occupancy
_atom_site_site_symmetry_order
_atom_site_calc_flag
_atom_site_refinement_flags_posn
_atom_site_refinement_flags_adp
W1 W 0.18758(2) -0.22841(2) 0.62613(2) 0.02525(4) Uani 1 1 d . .
C1 C 0.19596(7) -0.3783(5) 0.5191(2) 0.0349(7) Uani 1 1 d . .
O1 O 0.20128(6) -0.4649(5) 0.45966(19) 0.0501(7) Uani 1 1 d . .
C2 C 0.22347(6) -0.0989(5) 0.6304(2) 0.0295(6) Uani 1 1 d . .
O2 O 0.24369(5) -0.0328(5) 0.62757(17) 0.0442(7) Uani 1 1 d . .
C3 C 0.17376(6) 0.0197(5) 0.5531(2) 0.0289(6) Uani 1 1 d . .
O3 O 0.16629(5) 0.1557(4) 0.51107(18) 0.0429(6) Uani 1 1 d . .
C4 C 0.15196(7) -0.3687(6) 0.6100(3) 0.0440(9) Uani 1 1 d . .
O4 O 0.13258(6) -0.4485(5) 0.5954(3) 0.0724(11) Uani 1 1 d . .
C5 C 0.20232(7) -0.4855(5) 0.6918(3) 0.0354(7) Uani 1 1 d . .
O5 O 0.21108(6) -0.6337(4) 0.7222(2) 0.0509(7) Uani 1 1 d . .
C6 C 0.17891(6) -0.0560(5) 0.7428(2) 0.0284(6) Uani 1 1 d . .
O6 O 0.19383(5) -0.0399(4) 0.81581(15) 0.0372(6) Uani 1 1 d . .
C7 C 0.21927(8) -0.1368(8) 0.8312(2) 0.0477(11) Uani 1 1 d . .
H7A H 0.2302 -0.0971 0.7855 0.057 Uiso 1 1 calc R U
H7B H 0.2176 -0.2907 0.8317 0.057 Uiso 1 1 calc R U
C8 C 0.23090(7) -0.0608(6) 0.9155(2) 0.0376(8) Uani 1 1 d . .
H8A H 0.2307 0.0921 0.9159 0.056 Uiso 1 1 calc R U
H8B H 0.2488 -0.1106 0.9258 0.056 Uiso 1 1 calc R U
H8C H 0.2209 -0.1135 0.9607 0.056 Uiso 1 1 calc R U
C9 C 0.15576(6) 0.0730(5) 0.7529(2) 0.0286(6) Uani 1 1 d . .
C10 C 0.15461(6) 0.2028(6) 0.8242(2) 0.0320(7) Uani 1 1 d . .
H10 H 0.1693 0.2106 0.8657 0.038 Uiso 1 1 calc R U
C11 C 0.13292(6) 0.3205(6) 0.8367(2) 0.0336(7) Uani 1 1 d . .
H11 H 0.1329 0.4059 0.8863 0.040 Uiso 1 1 calc R U
C12 C 0.11105(6) 0.3134(6) 0.7760(2) 0.0310(7) Uani 1 1 d . .
C13 C 0.11214(6) 0.1888(6) 0.7031(2) 0.0330(7) Uani 1 1 d . .
H13 H 0.0977 0.1841 0.6605 0.040 Uiso 1 1 calc R U
C14 C 0.13399(6) 0.0725(6) 0.6922(2) 0.0323(7) Uani 1 1 d . .
H14 H 0.1342 -0.0104 0.6420 0.039 Uiso 1 1 calc R U
N1 N 0.08834(5) 0.4217(5) 0.78778(19) 0.0334(6) Uani 1 1 d . .
C15 C 0.08186(7) 0.9152(6) 0.9595(2) 0.0357(7) Uani 1 1 d . .
C16 C 0.06249(8) 0.7679(5) 0.9477(2) 0.0354(7) Uani 1 1 d . .
H16 H 0.0475 0.7785 0.9773 0.042 Uiso 1 1 calc R U
C17 C 0.06537(7) 0.6036(5) 0.8916(2) 0.0333(7) Uani 1 1 d . .
H17 H 0.0523 0.4998 0.8837 0.040 Uiso 1 1 calc R U
C18 C 0.08703(6) 0.5885(5) 0.8471(2) 0.0289(6) Uani 1 1 d . .
C19 C 0.10627(7) 0.7389(6) 0.8592(3) 0.0361(8) Uani 1 1 d . .
H19 H 0.1210 0.7318 0.8282 0.043 Uiso 1 1 calc R U
C20 C 0.10379(7) 0.9000(6) 0.9172(3) 0.0400(8) Uani 1 1 d . .
H20 H 0.1172 0.9999 0.9278 0.048 Uiso 1 1 calc R U
Br1 Br 0.07786(2) 1.14703(7) 1.03157(3) 0.05475(12) Uani 1 1 d . .
C21 C 0.01896(7) 0.2676(6) 0.6431(2) 0.0371(8) Uani 1 1 d . .
C22 C 0.03166(7) 0.1167(6) 0.6940(2) 0.0371(7) Uani 1 1 d . .
H22 H 0.0247 -0.0198 0.6962 0.045 Uiso 1 1 calc R U
C23 C 0.05479(7) 0.1665(6) 0.7421(2) 0.0357(7) Uani 1 1 d . .
H23 H 0.0637 0.0638 0.7774 0.043 Uiso 1 1 calc R U
C24 C 0.06481(6) 0.3658(6) 0.7384(2) 0.0312(7) Uani 1 1 d . .
C25 C 0.05152(7) 0.5148(6) 0.6869(2) 0.0399(8) Uani 1 1 d . .
H25 H 0.0584 0.6517 0.6842 0.048 Uiso 1 1 calc R U
C26 C 0.02850(7) 0.4669(7) 0.6398(3) 0.0429(9) Uani 1 1 d . .
H26 H 0.0193 0.5702 0.6054 0.051 Uiso 1 1 calc R U
Br2 Br -0.01229(2) 0.20181(9) 0.57634(3) 0.05307(12) Uani 1 1 d . .

loop_
_atom_site_aniso_label
_atom_site_aniso_U_11
_atom_site_aniso_U_22
_atom_site_aniso_U_33
_atom_site_aniso_U_23
_atom_site_aniso_U_13
_atom_site_aniso_U_12
W1 0.01838(6) 0.02060(6) 0.03751(7) 0.00253(5) 0.00646(4) -0.00061(4)
C1 0.0300(16) 0.0249(15) 0.050(2) -0.0042(14) 0.0029(14) 0.0022(12)
O1 0.0559(18) 0.0391(15) 0.0561(17) -0.0122(13) 0.0104(14) 0.0072(13)
C2 0.0281(15) 0.0296(15) 0.0312(15) 0.0006(12) 0.0062(12) -0.0029(12)
O2 0.0287(13) 0.0595(18) 0.0450(14) 0.0042(13) 0.0058(11) -0.0175(12)
C3 0.0264(15) 0.0273(15) 0.0342(15) -0.0012(12) 0.0091(12) -0.0005(12)
O3 0.0443(15) 0.0364(14) 0.0485(15) 0.0121(12) 0.0071(12) 0.0043(12)
C4 0.0290(17) 0.0266(17) 0.076(3) 0.0128(17) 0.0056(17) -0.0031(13)
O4 0.0281(15) 0.0449(18) 0.142(4) 0.023(2) -0.0036(18) -0.0111(13)
C5 0.0274(16) 0.0240(15) 0.055(2) 0.0004(14) 0.0048(14) -0.0034(12)
O5 0.0500(17) 0.0255(13) 0.074(2) 0.0082(13) -0.0110(15) 0.0028(12)
C6 0.0206(13) 0.0333(16) 0.0324(15) 0.0137(12) 0.0075(11) 0.0049(12)
O6 0.0256(11) 0.0569(16) 0.0297(11) 0.0102(11) 0.0051(9) 0.0193(11)
C7 0.0349(19) 0.077(3) 0.0305(17) 0.0054(18) -0.0002(14) 0.034(2)
C8 0.0254(16) 0.0398(19) 0.047(2) 0.0012(15) 0.0018(14) 0.0064(14)
C9 0.0188(13) 0.0365(16) 0.0314(15) 0.0089(12) 0.0067(11) 0.0046(12)
C10 0.0193(14) 0.0424(18) 0.0340(16) 0.0061(14) 0.0016(12) 0.0060(13)
C11 0.0243(15) 0.0427(18) 0.0340(16) 0.0012(14) 0.0042(12) 0.0057(14)
C12 0.0193(13) 0.0403(17) 0.0344(16) 0.0064(14) 0.0068(12) 0.0055(12)
C13 0.0186(13) 0.0477(19) 0.0330(16) 0.0027(14) 0.0045(11) 0.0086(13)
C14 0.0217(14) 0.0452(19) 0.0307(15) 0.0037(14) 0.0061(12) 0.0072(13)
N1 0.0172(12) 0.0416(16) 0.0415(15) -0.0019(13) 0.0042(10) 0.0064(11)
C15 0.0395(19) 0.0285(16) 0.0372(17) 0.0038(13) -0.0052(14) 0.0017(14)
C16 0.0371(18) 0.0339(17) 0.0366(17) 0.0042(13) 0.0106(14) 0.0025(14)
C17 0.0278(15) 0.0303(16) 0.0431(18) 0.0028(14) 0.0100(13) -0.0025(13)
C18 0.0201(13) 0.0319(16) 0.0352(16) 0.0067(12) 0.0046(12) 0.0029(11)
C19 0.0189(14) 0.0382(18) 0.051(2) 0.0133(15) 0.0039(13) -0.0003(12)
C20 0.0284(17) 0.0336(18) 0.056(2) 0.0120(16) -0.0061(15) -0.0053(14)
Br1 0.0703(3) 0.0382(2) 0.0509(2) -0.00715(17) -0.0168(2) 0.0066(2)
C21 0.0232(15) 0.055(2) 0.0324(16) -0.0094(15) 0.0004(12) 0.0116(14)
C22 0.0275(16) 0.0388(19) 0.0453(19) -0.0037(15) 0.0045(14) 0.0048(14)
C23 0.0248(15) 0.0384(18) 0.0437(19) 0.0038(15) 0.0028(13) 0.0089(14)
C24 0.0201(14) 0.0407(18) 0.0333(16) 0.0017(13) 0.0047(12) 0.0084(13)
C25 0.0372(19) 0.0392(19) 0.0429(19) 0.0064(15) 0.0023(15) 0.0087(15)
C26 0.0350(19) 0.049(2) 0.043(2) 0.0062(17) -0.0028(15) 0.0142(16)
Br2 0.03097(19) 0.0755(3) 0.0506(2) -0.0170(2) -0.00584(16) 0.01100(19)

loop_
_atom_type_symbol
_atom_type_description
_atom_type_scat_dispersion_real
_atom_type_scat_dispersion_imag
_atom_type_scat_source
C C 0.0033 0.0016 'International Tables Vol C Tables 4.2.6.8 and 6.1.1.4'
H H 0.0000 0.0000 'International Tables Vol C Tables 4.2.6.8 and 6.1.1.4'
N N 0.0061 0.0033 'International Tables Vol C Tables 4.2.6.8 and 6.1.1.4'
O O 0.0106 0.0060 'International Tables Vol C Tables 4.2.6.8 and 6.1.1.4'
Br Br -0.2901 2.4595 'International Tables Vol C Tables 4.2.6.8 and 6.1.1.4'
W W -0.8490 6.8722 'International Tables Vol C Tables 4.2.6.8 and 6.1.1.4'

loop_
_geom_angle_atom_site_label_1
_geom_angle_atom_site_label_2
_geom_angle_atom_site_label_3
_geom_angle
C1 W1 C2 86.88(14)
C1 W1 C3 89.98(13)
C2 W1 C3 88.24(13)
C1 W1 C5 86.08(15)
C2 W1 C5 90.99(13)
C3 W1 C5 176.02(14)
C1 W1 C4 87.64(17)
C2 W1 C4 174.42(16)
C3 W1 C4 90.66(14)
C5 W1 C4 89.73(14)
C1 W1 C6 178.48(13)
C2 W1 C6 91.92(12)
C3 W1 C6 89.05(12)
C5 W1 C6 94.88(13)
C4 W1 C6 93.54(15)
O1 C1 W1 178.3(3)
O2 C2 W1 175.4(3)
O3 C3 W1 178.6(3)
O4 C4 W1 175.2(5)
O5 C5 W1 174.6(4)
O6 C6 C9 106.0(3)
O6 C6 W1 127.0(2)
C9 C6 W1 127.0(2)
C6 O6 C7 123.5(3)
O6 C7 C8 106.7(3)
O6 C7 H7A 110.4
C8 C7 H7A 110.4
O6 C7 H7B 110.4
C8 C7 H7B 110.4
H7A C7 H7B 108.6
C7 C8 H8A 109.5
C7 C8 H8B 109.5
H8A C8 H8B 109.5
C7 C8 H8C 109.5
H8A C8 H8C 109.5
H8B C8 H8C 109.5
C10 C9 C14 116.4(3)
C10 C9 C6 121.3(3)
C14 C9 C6 122.3(3)
C11 C10 C9 122.6(3)
C11 C10 H10 118.7
C9 C10 H10 118.7
C10 C11 C12 119.9(3)
C10 C11 H11 120.0
C12 C11 H11 120.0
N1 C12 C13 119.8(3)
N1 C12 C11 122.0(3)
C13 C12 C11 118.2(3)
C14 C13 C12 120.7(3)
C14 C13 H13 119.6
C12 C13 H13 119.6
C13 C14 C9 122.1(3)
C13 C14 H14 118.9
C9 C14 H14 118.9
C12 N1 C18 123.9(3)
C12 N1 C24 119.5(3)
C18 N1 C24 116.5(3)
C16 C15 C20 121.1(4)
C16 C15 Br1 119.6(3)
C20 C15 Br1 119.3(3)
C15 C16 C17 118.6(3)
C15 C16 H16 120.7
C17 C16 H16 120.7
C18 C17 C16 121.1(3)
C18 C17 H17 119.5
C16 C17 H17 119.5
C17 C18 C19 119.6(3)
C17 C18 N1 118.5(3)
C19 C18 N1 121.9(3)
C18 C19 C20 119.4(3)
C18 C19 H19 120.3
C20 C19 H19 120.3
C15 C20 C19 120.2(3)
C15 C20 H20 119.9
C19 C20 H20 119.9
C26 C21 C22 121.4(3)
C26 C21 Br2 118.7(3)
C22 C21 Br2 119.8(3)
C21 C22 C23 119.3(4)
C21 C22 H22 120.4
C23 C22 H22 120.4
C24 C23 C22 119.9(3)
C24 C23 H23 120.1
C22 C23 H23 120.1
C23 C24 C25 119.5(3)
C23 C24 N1 121.0(3)
C25 C24 N1 119.4(3)
C26 C25 C24 120.8(4)
C26 C25 H25 119.6
C24 C25 H25 119.6
C21 C26 C25 119.0(4)
C21 C26 H26 120.5
C25 C26 H26 120.5

loop_
_geom_bond_atom_site_label_1
_geom_bond_atom_site_label_2
_geom_bond_distance
W1 C1 2.018(4)
W1 C2 2.037(3)
W1 C3 2.046(3)
W1 C5 2.048(4)
W1 C4 2.051(4)
W1 C6 2.220(3)
C1 O1 1.142(4)
C2 O2 1.139(4)
C3 O3 1.136(4)
C4 O4 1.132(5)
C5 O5 1.137(4)
C6 O6 1.318(4)
C6 C9 1.482(4)
O6 C7 1.459(4)
C7 C8 1.477(5)
C7 H7A 0.9900
C7 H7B 0.9900
C8 H8A 0.9800
C8 H8B 0.9800
C8 H8C 0.9800
C9 C10 1.398(5)
C9 C14 1.400(4)
C10 C11 1.388(5)
C10 H10 0.9500
C11 C12 1.406(5)
C11 H11 0.9500
C12 N1 1.398(4)
C12 C13 1.399(5)
C13 C14 1.384(4)
C13 H13 0.9500
C14 H14 0.9500
N1 C18 1.423(4)
N1 C24 1.424(4)
C15 C16 1.379(5)
C15 C20 1.379(5)
C15 Br1 1.891(4)
C16 C17 1.389(5)
C16 H16 0.9500
C17 C18 1.388(4)
C17 H17 0.9500
C18 C19 1.388(5)
C19 C20 1.390(6)
C19 H19 0.9500
C20 H20 0.9500
C21 C26 1.374(6)
C21 C22 1.378(5)
C21 Br2 1.886(4)
C22 C23 1.388(5)
C22 H22 0.9500
C23 C24 1.384(5)
C23 H23 0.9500
C24 C25 1.387(5)
C25 C26 1.374(5)
C25 H25 0.9500
C26 H26 0.9500

loop_
_geom_torsion_atom_site_label_1
_geom_torsion_atom_site_label_2
_geom_torsion_atom_site_label_3
_geom_torsion_atom_site_label_4
_geom_torsion
C9 C6 O6 C7 -177.2(3)
W1 C6 O6 C7 0.1(5)
C6 O6 C7 C8 173.1(3)
O6 C6 C9 C10 8.6(4)
W1 C6 C9 C10 -168.7(3)
O6 C6 C9 C14 -171.5(3)
W1 C6 C9 C14 11.2(5)
C14 C9 C10 C11 2.1(5)
C6 C9 C10 C11 -178.0(3)
C9 C10 C11 C12 -0.6(6)
C10 C11 C12 N1 177.0(3)
C10 C11 C12 C13 -1.2(5)
N1 C12 C13 C14 -176.8(3)
C11 C12 C13 C14 1.4(5)
C12 C13 C14 C9 0.2(6)
C10 C9 C14 C13 -1.9(5)
C6 C9 C14 C13 178.2(3)
C13 C12 N1 C18 -164.2(3)
C11 C12 N1 C18 17.6(5)
C13 C12 N1 C24 15.6(5)
C11 C12 N1 C24 -162.6(3)
C20 C15 C16 C17 -0.5(5)
Br1 C15 C16 C17 177.3(3)
C15 C16 C17 C18 -1.0(5)
C16 C17 C18 C19 0.6(5)
C16 C17 C18 N1 -177.3(3)
C12 N1 C18 C17 -142.0(3)
C24 N1 C18 C17 38.1(4)
C12 N1 C18 C19 40.1(5)
C24 N1 C18 C19 -139.7(3)
C17 C18 C19 C20 1.3(5)
N1 C18 C19 C20 179.1(3)
C16 C15 C20 C19 2.5(5)
Br1 C15 C20 C19 -175.4(3)
C18 C19 C20 C15 -2.8(5)
C26 C21 C22 C23 -0.9(6)
Br2 C21 C22 C23 179.3(3)
C21 C22 C23 C24 0.0(5)
C22 C23 C24 C25 0.4(5)
C22 C23 C24 N1 179.3(3)
C12 N1 C24 C23 59.3(4)
C18 N1 C24 C23 -120.9(4)
C12 N1 C24 C25 -121.8(4)
C18 N1 C24 C25 58.1(4)
C23 C24 C25 C26 0.2(5)
N1 C24 C25 C26 -178.7(3)
C22 C21 C26 C25 1.5(6)
Br2 C21 C26 C25 -178.7(3)
C24 C25 C26 C21 -1.1(6)
